data_7107814
loop_
_publ_author_name
'David A. Leigh'
'Paul J. Lusby'
'Alexandra M. Z. Slawin'
'D. Barney Walker'

_publ_section_title
;
 Half-rotation in a kinetically locked [2]catenane induced by transition
 metal ion substitution
;
_journal_name_full Chem.Commun.
_journal_page_first 5826
_journal_paper_doi 10.1039/c2cc32418k
_journal_volume 48
_journal_year 2012
_chemical_formula_moiety 'C93 H113 N7 O12'
_chemical_formula_sum 'C93 H113 N7 O12'
_chemical_formula_weight 1520.90
_chemical_name_systematic
;
?
;
_space_group_IT_number 14
_symmetry_cell_setting monoclinic
_symmetry_space_group_name_Hall '-P 2ybc'
_symmetry_space_group_name_H-M 'P 1 21/c 1'
_atom_sites_solution_hydrogens geom
_atom_sites_solution_primary direct
_atom_sites_solution_secondary difmap
_audit_creation_method SHELXL-97
_cell_angle_alpha 90.00
_cell_angle_beta 115.997(9)
_cell_angle_gamma 90.00
_cell_formula_units_Z 4
_cell_length_a 28.663(11)
_cell_length_b 11.665(4)
_cell_length_c 28.056(11)
_cell_measurement_reflns_used 6175
_cell_measurement_temperature 173(2)
_cell_measurement_theta_max 69.0
_cell_measurement_theta_min 21.0
_cell_volume 8431(5)
_computing_cell_refinement 'CrystalClear (Rigaku Corp., 2004)'
_computing_data_collection 'CrystalClear (Rigaku Corp., 2004)'
_computing_data_reduction 'CrystalClear (Rigaku Corp., 2004)'
_computing_molecular_graphics 'Bruker SHELXTL'
_computing_publication_material 'Bruker SHELXTL'
_computing_structure_refinement 'SHELXL-97 (Sheldrick, 1997)'
_computing_structure_solution 'SHELXS-97 (Sheldrick, 1990)'
_diffrn_ambient_temperature 173(2)
_diffrn_measured_fraction_theta_full 0.996
_diffrn_measured_fraction_theta_max 0.993
_diffrn_measurement_device_type CCD
_diffrn_measurement_method '\w scans'
_diffrn_radiation_monochromator confocal
_diffrn_radiation_source 'rotating anode'
_diffrn_radiation_type CuK\a
_diffrn_radiation_wavelength 1.54178
_diffrn_reflns_av_R_equivalents 0.1994
_diffrn_reflns_av_sigmaI/netI 0.0692
_diffrn_reflns_limit_h_max 33
_diffrn_reflns_limit_h_min -34
_diffrn_reflns_limit_k_max 13
_diffrn_reflns_limit_k_min -13
_diffrn_reflns_limit_l_max 33
_diffrn_reflns_limit_l_min -33
_diffrn_reflns_number 112492
_diffrn_reflns_theta_full 67.00
_diffrn_reflns_theta_max 67.20
_diffrn_reflns_theta_min 1.71
_exptl_absorpt_coefficient_mu 0.631
_exptl_absorpt_correction_T_max 1.000
_exptl_absorpt_correction_T_min 0.8464
_exptl_absorpt_correction_type multi-scan
_exptl_absorpt_process_details 'Jacobson, R. (1998) Private communication'
_exptl_crystal_colour Colorless
_exptl_crystal_density_diffrn 1.198
_exptl_crystal_density_method 'not measured'
_exptl_crystal_description Prism
_exptl_crystal_F_000 3264
_exptl_crystal_size_max 0.12
_exptl_crystal_size_mid 0.05
_exptl_crystal_size_min 0.05
_refine_diff_density_max 0.939
_refine_diff_density_min -0.482
_refine_diff_density_rms 0.142
_refine_ls_extinction_method none
_refine_ls_goodness_of_fit_ref 1.288
_refine_ls_hydrogen_treatment mixed
_refine_ls_matrix_type full
_refine_ls_number_parameters 1026
_refine_ls_number_reflns 14994
_refine_ls_number_restraints 40
_refine_ls_restrained_S_all 1.298
_refine_ls_R_factor_all 0.1798
_refine_ls_R_factor_gt 0.1259
_refine_ls_shift/su_max 0.035
_refine_ls_shift/su_mean 0.006
_refine_ls_structure_factor_coef Fsqd
_refine_ls_weighting_details 'calc w=1/[\s^2^(Fo^2^)+(0.2000P)^2^+0.0000P] where P=(Fo^2^+2Fc^2^)/3'
_refine_ls_weighting_scheme calc
_refine_ls_wR_factor_gt 0.3598
_refine_ls_wR_factor_ref 0.4100
_reflns_number_gt 8642
_reflns_number_total 14994
_reflns_threshold_expression >2sigma(I)
_cod_data_source_file c2cc32418k.txt
_cod_data_source_block 3H4
_cod_original_cell_volume 8432(5)
_cod_original_sg_symbol_H-M P2(1)/c
_cod_database_code 7107814

loop_
_symmetry_equiv_pos_as_xyz
'x, y, z'
'-x, y+1/2, -z+1/2'
'-x, -y, -z'
'x, -y-1/2, z-1/2'

loop_
_atom_site_label
_atom_site_type_symbol
_atom_site_fract_x
_atom_site_fract_y
_atom_site_fract_z
_atom_site_U_iso_or_equiv
_atom_site_adp_type
_atom_site_occupancy
_atom_site_symmetry_multiplicity
_atom_site_calc_flag
_atom_site_refinement_flags
C1 C 0.8116(3) 1.7766(5) 0.5035(2) 0.0992(17) Uani 1 1 d .
H1A H 0.7977 1.7134 0.4775 0.119 Uiso 1 1 calc R
H1B H 0.8499 1.7746 0.5182 0.119 Uiso 1 1 calc R
N2 N 0.79676(19) 1.7570(4) 0.54663(18) 0.0905(12) Uani 1 1 d D
H2N H 0.7637(12) 1.716(5) 0.531(2) 0.13(2) Uiso 1 1 d D
C3 C 0.8292(2) 1.7792(5) 0.5974(2) 0.0904(14) Uani 1 1 d .
O3 O 0.87303(16) 1.8198(4) 0.61246(18) 0.1178(13) Uani 1 1 d .
C4 C 0.8085(2) 1.7498(4) 0.6368(2) 0.0820(13) Uani 1 1 d .
N5 N 0.76298(15) 1.6937(3) 0.61744(14) 0.0719(9) Uani 1 1 d .
C6 C 0.74377(18) 1.6695(4) 0.65189(18) 0.0746(12) Uani 1 1 d .
C7 C 0.7674(2) 1.7030(5) 0.70454(19) 0.0876(14) Uani 1 1 d .
H7A H 0.7512 1.6875 0.7270 0.105 Uiso 1 1 calc R
C8 C 0.8144(2) 1.7589(5) 0.7243(2) 0.1048(18) Uani 1 1 d .
H8A H 0.8315 1.7812 0.7605 0.126 Uiso 1 1 calc R
C9 C 0.8357(2) 1.7813(5) 0.6898(2) 0.0969(16) Uani 1 1 d .
H9A H 0.8685 1.8179 0.7020 0.116 Uiso 1 1 calc R
C10 C 0.69436(18) 1.5989(4) 0.63123(17) 0.0716(11) Uani 1 1 d .
O10 O 0.67255(13) 1.5792(3) 0.65995(12) 0.0825(9) Uani 1 1 d .
N11 N 0.67854(15) 1.5574(3) 0.58243(14) 0.0744(10) Uani 1 1 d D
H11N H 0.6963(15) 1.574(4) 0.5603(15) 0.084(14) Uiso 1 1 d D
C12 C 0.63388(19) 1.4801(4) 0.55712(18) 0.0788(13) Uani 1 1 d .
H12A H 0.6270 1.4425 0.5850 0.095 Uiso 1 1 calc R
H12B H 0.6428 1.4194 0.5378 0.095 Uiso 1 1 calc R
C13 C 0.58508(18) 1.5403(4) 0.51883(16) 0.0707(11) Uani 1 1 d .
C14 C 0.55581(19) 1.6065(4) 0.53663(18) 0.0772(12) Uani 1 1 d .
H14A H 0.5659 1.6119 0.5736 0.093 Uiso 1 1 calc R
C15 C 0.51204(18) 1.6653(4) 0.50150(17) 0.0728(12) Uani 1 1 d .
H15A H 0.4925 1.7103 0.5145 0.087 Uiso 1 1 calc R
C16 C 0.49707(18) 1.6578(4) 0.44742(17) 0.0695(11) Uani 1 1 d .
C17 C 0.52568(19) 1.5910(4) 0.42892(17) 0.0730(12) Uani 1 1 d .
H17A H 0.5150 1.5848 0.3918 0.088 Uiso 1 1 calc R
C18 C 0.56959(19) 1.5331(4) 0.46383(16) 0.0730(12) Uani 1 1 d .
H18A H 0.5892 1.4887 0.4507 0.088 Uiso 1 1 calc R
O19 O 0.45376(12) 1.7081(3) 0.40898(11) 0.0800(9) Uani 1 1 d .
C20 C 0.4294(2) 1.8009(4) 0.4235(2) 0.0861(14) Uani 1 1 d .
H20A H 0.4226 1.7759 0.4536 0.103 Uiso 1 1 calc R
H20B H 0.3955 1.8177 0.3933 0.103 Uiso 1 1 calc R
C21 C 0.4607(2) 1.9084(4) 0.43876(18) 0.0822(13) Uani 1 1 d .
H21A H 0.4932 1.8935 0.4710 0.099 Uiso 1 1 calc R
H21B H 0.4410 1.9676 0.4477 0.099 Uiso 1 1 calc R
C22 C 0.4745(2) 1.9558(4) 0.39526(18) 0.0836(13) Uani 1 1 d .
H22A H 0.4975 1.9009 0.3890 0.100 Uiso 1 1 calc R
H22B H 0.4424 1.9640 0.3618 0.100 Uiso 1 1 calc R
C23 C 0.5014(2) 2.0711(4) 0.41099(19) 0.0886(14) Uani 1 1 d .
H23A H 0.4756 2.1279 0.4109 0.106 Uiso 1 1 calc R
H23B H 0.5287 2.0652 0.4479 0.106 Uiso 1 1 calc R
C24 C 0.5257(2) 2.1170(5) 0.3774(2) 0.0907(14) Uani 1 1 d .
H24A H 0.4989 2.1217 0.3402 0.109 Uiso 1 1 calc R
H24B H 0.5527 2.0627 0.3786 0.109 Uiso 1 1 calc R
C25 C 0.5500(2) 2.2340(4) 0.3947(2) 0.0903(15) Uani 1 1 d .
H25A H 0.5744 2.2303 0.4328 0.108 Uiso 1 1 calc R
H25B H 0.5222 2.2890 0.3908 0.108 Uiso 1 1 calc R
C26 C 0.5792(2) 2.2812(4) 0.3645(2) 0.0950(16) Uani 1 1 d .
H26A H 0.5548 2.2841 0.3263 0.114 Uiso 1 1 calc R
H26B H 0.5897 2.3610 0.3764 0.114 Uiso 1 1 calc R
C27 C 0.6272(2) 2.2145(5) 0.3707(2) 0.0999(16) Uani 1 1 d .
H27A H 0.6497 2.2017 0.4089 0.120 Uiso 1 1 calc R
H27B H 0.6164 2.1385 0.3536 0.120 Uiso 1 1 calc R
C28 C 0.6581(3) 2.2770(5) 0.3461(2) 0.1004(17) Uani 1 1 d .
H28A H 0.6340 2.2985 0.3094 0.120 Uiso 1 1 calc R
H28B H 0.6718 2.3489 0.3661 0.120 Uiso 1 1 calc R
C29 C 0.7022(3) 2.2131(5) 0.3446(2) 0.1037(18) Uani 1 1 d .
H29A H 0.6902 2.1362 0.3291 0.124 Uiso 1 1 calc R
H29B H 0.7148 2.2543 0.3217 0.124 Uiso 1 1 calc R
O30 O 0.74400(16) 2.2010(3) 0.39702(15) 0.1011(11) Uani 1 1 d .
C31 C 0.7569(2) 2.0956(5) 0.4207(2) 0.0858(14) Uani 1 1 d .
C32 C 0.8055(2) 2.0905(5) 0.4635(2) 0.0976(16) Uani 1 1 d .
H32A H 0.8269 2.1567 0.4740 0.117 Uiso 1 1 calc R
C33 C 0.8226(2) 1.9886(5) 0.4908(2) 0.0966(16) Uani 1 1 d .
H33A H 0.8555 1.9864 0.5208 0.116 Uiso 1 1 calc R
C34 C 0.7925(2) 1.8880(5) 0.4753(2) 0.0921(16) Uani 1 1 d .
C35 C 0.7438(2) 1.8981(5) 0.4328(2) 0.0907(15) Uani 1 1 d .
H35A H 0.7217 1.8330 0.4222 0.109 Uiso 1 1 calc R
C36 C 0.7267(2) 1.9985(5) 0.4059(2) 0.0901(15) Uani 1 1 d .
H36A H 0.6935 2.0014 0.3765 0.108 Uiso 1 1 calc R
C37 C 0.6532(2) 2.0224(5) 0.5111(2) 0.0916(15) Uani 1 1 d .
H37A H 0.6341 2.0959 0.5046 0.110 Uiso 1 1 calc R
H37B H 0.6624 2.0102 0.4814 0.110 Uiso 1 1 calc R
O38 O 0.62008(15) 1.9343(3) 0.51062(16) 0.1046(11) Uani 1 1 d .
C39 C 0.6422(2) 1.8211(4) 0.5178(2) 0.0913(15) Uani 1 1 d .
H39A H 0.6219 1.7696 0.5298 0.110 Uiso 1 1 calc R
H39B H 0.6780 1.8242 0.5465 0.110 Uiso 1 1 calc R
C40 C 0.6437(2) 1.7698(5) 0.46974(19) 0.0844(14) Uani 1 1 d .
N41 N 0.67773(17) 1.6822(4) 0.48006(15) 0.0822(11) Uani 1 1 d .
C42 C 0.6773(2) 1.6219(5) 0.4389(2) 0.0946(16) Uani 1 1 d .
C43 C 0.6452(3) 1.6522(7) 0.3860(2) 0.117(2) Uani 1 1 d .
H43A H 0.6457 1.6093 0.3574 0.141 Uiso 1 1 calc R
C44 C 0.6128(3) 1.7463(7) 0.3766(2) 0.121(2) Uani 1 1 d .
H44A H 0.5914 1.7704 0.3413 0.145 Uiso 1 1 calc R
C45 C 0.6118(3) 1.8036(5) 0.4181(2) 0.1098(19) Uani 1 1 d .
H45A H 0.5893 1.8673 0.4119 0.132 Uiso 1 1 calc R
C46 C 0.7155(3) 1.5283(5) 0.4547(3) 0.114(2) Uani 1 1 d .
H46A H 0.7194 1.5004 0.4233 0.137 Uiso 1 1 calc R
H46B H 0.7496 1.5570 0.4810 0.137 Uiso 1 1 calc R
O47 O 0.69912(18) 1.4371(4) 0.47707(17) 0.1117(12) Uani 1 1 d .
C48 C 0.7357(3) 1.3489(6) 0.4993(3) 0.125(2) Uani 1 1 d .
H48A H 0.7511 1.3299 0.4749 0.150 Uiso 1 1 calc R
H48B H 0.7179 1.2795 0.5034 0.150 Uiso 1 1 calc R
C49 C 0.7781(3) 1.3819(6) 0.5523(3) 0.1082(18) Uani 1 1 d .
C50 C 0.8230(4) 1.4375(8) 0.5592(3) 0.147(3) Uani 1 1 d .
H50A H 0.8278 1.4530 0.5283 0.176 Uiso 1 1 calc R
C51 C 0.8612(3) 1.4720(8) 0.6064(3) 0.140(3) Uani 1 1 d .
H51A H 0.8907 1.5118 0.6081 0.168 Uiso 1 1 calc R
C52 C 0.8559(3) 1.4477(6) 0.6525(3) 0.118(2) Uani 1 1 d .
C53 C 0.8097(3) 1.3948(5) 0.6470(3) 0.1085(19) Uani 1 1 d .
H53A H 0.8043 1.3803 0.6775 0.130 Uiso 1 1 calc R
C54 C 0.7717(3) 1.3635(5) 0.5970(3) 0.1141(19) Uani 1 1 d .
H54A H 0.7406 1.3284 0.5940 0.137 Uiso 1 1 calc R
O55 O 0.8951(2) 1.4824(4) 0.69893(19) 0.1264(14) Uani 1 1 d .
C56 C 0.8917(3) 1.4491(8) 0.7445(3) 0.142(3) Uani 1 1 d .
H56A H 0.8842 1.3659 0.7430 0.171 Uiso 1 1 calc R
H56B H 0.8630 1.4908 0.7475 0.171 Uiso 1 1 calc R
C57 C 0.9408(4) 1.4741(8) 0.7907(3) 0.146(3) Uani 1 1 d .
H57A H 0.9692 1.4417 0.7838 0.175 Uiso 1 1 calc R
H57B H 0.9408 1.4322 0.8214 0.175 Uiso 1 1 calc R
C58 C 0.9536(3) 1.5940(7) 0.8064(2) 0.126(2) Uani 1 1 d .
H58A H 0.9227 1.6313 0.8068 0.151 Uiso 1 1 calc R
H58B H 0.9609 1.6330 0.7791 0.151 Uiso 1 1 calc R
C59 C 0.9993(3) 1.6121(6) 0.8599(3) 0.123(2) Uani 1 1 d .
H59A H 1.0313 1.5922 0.8566 0.148 Uiso 1 1 calc R
H59B H 0.9961 1.5570 0.8852 0.148 Uiso 1 1 calc R
C60 C 1.0064(3) 1.7299(6) 0.8840(3) 0.116(2) Uani 1 1 d .
H60A H 1.0128 1.7845 0.8605 0.139 Uiso 1 1 calc R
H60B H 0.9736 1.7528 0.8850 0.139 Uiso 1 1 calc R
C61 C 1.0504(3) 1.7410(6) 0.9397(3) 0.120(2) Uani 1 1 d .
H61A H 1.0453 1.6819 0.9623 0.144 Uiso 1 1 calc R
H61B H 1.0834 1.7230 0.9380 0.144 Uiso 1 1 calc R
C62 C 1.0564(3) 1.8533(6) 0.9664(3) 0.117(2) Uani 1 1 d .
H62A H 1.0236 1.8721 0.9683 0.140 Uiso 1 1 calc R
H62B H 1.0623 1.9128 0.9444 0.140 Uiso 1 1 calc R
C63 C 1.1012(3) 1.8581(6) 1.0226(3) 0.121(2) Uani 1 1 d .
H63A H 1.0919 1.8105 1.0463 0.146 Uiso 1 1 calc R
H63B H 1.1325 1.8241 1.0219 0.146 Uiso 1 1 calc R
C64 C 1.1139(2) 1.9745(5) 1.0448(2) 0.1076(18) Uani 1 1 d .
H64A H 1.0845 2.0050 1.0506 0.129 Uiso 1 1 calc R
H64B H 1.1190 2.0253 1.0193 0.129 Uiso 1 1 calc R
C65 C 1.1626(3) 1.9746(6) 1.0970(2) 0.1098(18) Uani 1 1 d .
H65A H 1.1547 1.9439 1.1255 0.132 Uiso 1 1 calc R
H65B H 1.1893 1.9250 1.0941 0.132 Uiso 1 1 calc R
O66 O 1.18111(15) 2.0852(3) 1.10899(15) 0.1047(11) Uani 1 1 d .
C67 C 1.2274(2) 2.1028(4) 1.15408(19) 0.0835(13) Uani 1 1 d .
C68 C 1.2549(2) 2.0178(4) 1.1895(2) 0.0911(15) Uani 1 1 d .
H68A H 1.2427 1.9409 1.1839 0.109 Uiso 1 1 calc R
C69 C 1.3003(2) 2.0458(4) 1.2332(2) 0.0870(14) Uani 1 1 d .
H69A H 1.3191 1.9873 1.2576 0.104 Uiso 1 1 calc R
C70 C 1.31907(19) 2.1555(4) 1.24236(18) 0.0770(12) Uani 1 1 d .
C71 C 1.2913(2) 2.2401(4) 1.20624(19) 0.0840(14) Uani 1 1 d .
H71A H 1.3035 2.3170 1.2118 0.101 Uiso 1 1 calc R
C72 C 1.2457(2) 2.2125(4) 1.1620(2) 0.0835(13) Uani 1 1 d .
H72A H 1.2271 2.2704 1.1371 0.100 Uiso 1 1 calc R
C73 C 1.3686(2) 2.1809(4) 1.2921(2) 0.0895(15) Uani 1 1 d .
H73A H 1.3624 2.1655 1.3235 0.107 Uiso 1 1 calc R
H73B H 1.3961 2.1277 1.2935 0.107 Uiso 1 1 calc R
N74 N 1.38728(17) 2.2973(3) 1.29536(16) 0.0825(11) Uani 1 1 d D
H74N H 1.3774(19) 2.359(3) 1.3128(19) 0.104(17) Uiso 1 1 d D
C75 C 1.4209(2) 2.3259(5) 1.27614(18) 0.0811(13) Uani 1 1 d .
O75 O 1.43994(16) 2.2566(3) 1.25636(14) 0.1026(11) Uani 1 1 d .
C76 C 1.43354(18) 2.4501(4) 1.27892(16) 0.0731(12) Uani 1 1 d .
N77 N 1.40227(14) 2.5221(3) 1.28848(13) 0.0681(9) Uani 1 1 d .
C78 C 1.41129(18) 2.6341(4) 1.28903(15) 0.0706(11) Uani 1 1 d .
C79 C 1.4518(2) 2.6782(5) 1.28190(18) 0.0865(14) Uani 1 1 d .
H79A H 1.4576 2.7586 1.2836 0.104 Uiso 1 1 calc R
C80 C 1.4843(2) 2.6040(6) 1.27213(19) 0.0903(15) Uani 1 1 d .
H80A H 1.5130 2.6327 1.2673 0.108 Uiso 1 1 calc R
C81 C 1.4747(2) 2.4890(5) 1.26961(18) 0.0869(14) Uani 1 1 d .
H81A H 1.4956 2.4366 1.2616 0.104 Uiso 1 1 calc R
C82 C 1.3716(2) 2.7124(4) 1.29421(16) 0.0764(13) Uani 1 1 d .
O82 O 1.37085(14) 2.8148(3) 1.28534(12) 0.0907(10) Uani 1 1 d .
N83 N 1.33776(15) 2.6573(3) 1.30724(14) 0.0756(10) Uani 1 1 d D
H83N H 1.3400(19) 2.5734(6) 1.3072(19) 0.096(15) Uiso 1 1 d D
C84 C 1.2887(2) 2.7084(5) 1.2999(2) 0.0870(14) Uani 1 1 d .
H84A H 1.2911 2.7928 1.2981 0.104 Uiso 1 1 calc R
H84B H 1.2823 2.6899 1.3310 0.104 Uiso 1 1 calc R
C85 C 1.24373(19) 2.6660(4) 1.25025(18) 0.0754(12) Uani 1 1 d .
C86 C 1.2006(2) 2.7328(4) 1.2239(2) 0.0858(14) Uani 1 1 d .
H86A H 1.1986 2.8065 1.2372 0.103 Uiso 1 1 calc R
C87 C 1.1596(2) 2.6934(5) 1.1778(2) 0.0923(15) Uani 1 1 d .
H87A H 1.1311 2.7431 1.1591 0.111 Uiso 1 1 calc R
C88 C 1.15895(19) 2.5868(4) 1.15863(19) 0.0764(12) Uani 1 1 d .
C89 C 1.2013(2) 2.5163(4) 1.1855(2) 0.0898(14) Uani 1 1 d .
H89A H 1.2019 2.4406 1.1732 0.108 Uiso 1 1 calc R
C90 C 1.2432(2) 2.5575(4) 1.23079(19) 0.0864(14) Uani 1 1 d .
H90A H 1.2723 2.5090 1.2488 0.104 Uiso 1 1 calc R
O91 O 1.11626(13) 2.5546(3) 1.11367(13) 0.0897(10) Uani 1 1 d .
C92 C 1.11547(19) 2.4424(4) 1.09397(18) 0.0804(13) Uani 1 1 d .
H92A H 1.1131 2.3853 1.1189 0.096 Uiso 1 1 calc R
H92B H 1.1478 2.4281 1.0904 0.096 Uiso 1 1 calc R
C93 C 1.0692(2) 2.4311(5) 1.0407(2) 0.0921(15) Uani 1 1 d .
H93A H 1.0722 2.4880 1.0159 0.110 Uiso 1 1 calc R
H93B H 1.0372 2.4483 1.0445 0.110 Uiso 1 1 calc R
C94 C 1.0650(2) 2.3109(5) 1.0173(2) 0.0975(16) Uani 1 1 d .
H94A H 1.0997 2.2863 1.0216 0.117 Uiso 1 1 calc R
H94B H 1.0537 2.2567 1.0373 0.117 Uiso 1 1 calc R
C95 C 1.0271(3) 2.3051(6) 0.9589(2) 0.120(2) Uani 1 1 d .
H95A H 0.9919 2.3236 0.9552 0.144 Uiso 1 1 calc R
H95B H 1.0367 2.3644 0.9396 0.144 Uiso 1 1 calc R
C96 C 1.0252(3) 2.1910(6) 0.9336(2) 0.126(2) Uani 1 1 d .
H96A H 1.0144 2.1320 0.9521 0.152 Uiso 1 1 calc R
H96B H 1.0605 2.1712 0.9383 0.152 Uiso 1 1 calc R
C97 C 0.9883(4) 2.1877(9) 0.8748(4) 0.178(4) Uani 1 1 d DU
H97A H 0.9992 2.2476 0.8567 0.214 Uiso 1 1 calc R
H97B H 0.9532 2.2082 0.8705 0.214 Uiso 1 1 calc R
C98 C 0.9845(4) 2.0711(9) 0.8456(4) 0.186(4) Uani 1 1 d DU
H98A H 0.9932 2.0111 0.8732 0.223 Uiso 1 1 calc R
H98B H 1.0134 2.0717 0.8353 0.223 Uiso 1 1 calc R
C99 C 0.9343(5) 2.0229(13) 0.7941(5) 0.245(6) Uani 1 1 d DU
H99A H 0.9414 1.9506 0.7800 0.294 Uiso 1 1 calc R
H99B H 0.9031 2.0147 0.8004 0.294 Uiso 1 1 calc R
C100 C 0.9322(5) 2.1241(11) 0.7615(4) 0.208(4) Uani 1 1 d DU
H10E H 0.9667 2.1412 0.7630 0.250 Uiso 1 1 calc R
H10F H 0.9194 2.1926 0.7729 0.250 Uiso 1 1 calc R
C101 C 0.8897(4) 2.0812(9) 0.7002(4) 0.168(3) Uani 1 1 d DU
H10G H 0.8871 2.1397 0.6735 0.202 Uiso 1 1 calc R
H10H H 0.9013 2.0081 0.6909 0.202 Uiso 1 1 calc R
O102 O 0.8385(2) 2.0658(4) 0.70117(15) 0.1293(15) Uani 1 1 d .
C103 C 0.7943(3) 2.0523(5) 0.6530(2) 0.0989(17) Uani 1 1 d .
C104 C 0.7490(3) 2.0307(5) 0.6565(2) 0.1016(17) Uani 1 1 d .
H10A H 0.7492 2.0220 0.6902 0.122 Uiso 1 1 calc R
C105 C 0.7028(2) 2.0214(5) 0.6109(2) 0.0955(15) Uani 1 1 d .
H10B H 0.6714 2.0070 0.6135 0.115 Uiso 1 1 calc R
C106 C 0.7023(2) 2.0331(4) 0.56134(19) 0.0797(13) Uani 1 1 d .
C107 C 0.7481(2) 2.0510(4) 0.5594(2) 0.0885(14) Uani 1 1 d .
H10C H 0.7487 2.0551 0.5258 0.106 Uiso 1 1 calc R
C108 C 0.7941(2) 2.0635(4) 0.60483(19) 0.0905(15) Uani 1 1 d .
H10D H 0.8254 2.0798 0.6023 0.109 Uiso 1 1 calc R

loop_
_atom_site_aniso_label
_atom_site_aniso_U_11
_atom_site_aniso_U_22
_atom_site_aniso_U_33
_atom_site_aniso_U_23
_atom_site_aniso_U_13
_atom_site_aniso_U_12
C1 0.123(4) 0.101(4) 0.101(4) -0.004(3) 0.075(4) -0.008(3)
N2 0.106(3) 0.100(3) 0.084(3) -0.007(2) 0.058(3) -0.012(3)
C3 0.093(4) 0.090(3) 0.095(4) -0.001(3) 0.049(3) -0.003(3)
O3 0.095(3) 0.139(3) 0.126(3) -0.010(3) 0.054(2) -0.021(2)
C4 0.089(3) 0.083(3) 0.072(3) 0.004(2) 0.033(3) -0.001(3)
N5 0.082(3) 0.070(2) 0.066(2) 0.0010(17) 0.034(2) 0.0012(19)
C6 0.084(3) 0.074(3) 0.062(3) -0.001(2) 0.028(2) -0.002(2)
C7 0.098(4) 0.101(4) 0.059(3) -0.008(2) 0.031(3) -0.005(3)
C8 0.116(5) 0.117(4) 0.068(3) -0.012(3) 0.028(3) -0.022(4)
C9 0.090(4) 0.104(4) 0.081(3) -0.003(3) 0.024(3) -0.013(3)
C10 0.084(3) 0.071(3) 0.058(2) 0.003(2) 0.030(2) 0.004(2)
O10 0.104(2) 0.086(2) 0.0673(18) -0.0025(15) 0.0459(18) -0.0080(17)
N11 0.082(2) 0.080(2) 0.055(2) -0.0043(17) 0.0245(19) -0.0085(19)
C12 0.101(3) 0.065(3) 0.073(3) 0.003(2) 0.041(3) -0.003(2)
C13 0.089(3) 0.068(3) 0.056(2) -0.004(2) 0.032(2) -0.011(2)
C14 0.091(3) 0.088(3) 0.058(2) -0.010(2) 0.037(3) -0.013(3)
C15 0.082(3) 0.079(3) 0.059(2) -0.009(2) 0.032(2) -0.010(2)
C16 0.079(3) 0.066(3) 0.061(2) -0.008(2) 0.029(2) -0.010(2)
C17 0.091(3) 0.072(3) 0.057(2) -0.005(2) 0.033(2) -0.006(2)
C18 0.094(3) 0.075(3) 0.059(2) -0.010(2) 0.041(2) -0.010(2)
O19 0.087(2) 0.086(2) 0.0618(18) -0.0141(15) 0.0274(16) 0.0016(17)
C20 0.093(3) 0.086(3) 0.081(3) -0.005(2) 0.039(3) 0.006(3)
C21 0.102(3) 0.075(3) 0.063(3) -0.011(2) 0.030(3) -0.013(3)
C22 0.099(3) 0.085(3) 0.061(3) -0.001(2) 0.030(2) 0.002(3)
C23 0.104(4) 0.090(3) 0.068(3) -0.002(2) 0.035(3) 0.002(3)
C24 0.105(4) 0.094(4) 0.073(3) 0.003(3) 0.039(3) 0.000(3)
C25 0.111(4) 0.090(3) 0.070(3) 0.000(2) 0.039(3) -0.006(3)
C26 0.134(5) 0.079(3) 0.068(3) -0.001(2) 0.040(3) -0.001(3)
C27 0.120(4) 0.096(4) 0.086(4) 0.002(3) 0.047(3) -0.002(3)
C28 0.129(5) 0.101(4) 0.078(3) -0.012(3) 0.051(3) -0.025(4)
C29 0.136(5) 0.110(4) 0.073(3) -0.004(3) 0.053(4) -0.015(4)
O30 0.129(3) 0.089(2) 0.086(2) -0.0120(19) 0.048(2) -0.020(2)
C31 0.118(4) 0.080(3) 0.076(3) -0.010(3) 0.058(3) -0.016(3)
C32 0.114(4) 0.091(4) 0.101(4) -0.012(3) 0.060(4) -0.018(3)
C33 0.105(4) 0.110(4) 0.085(3) -0.014(3) 0.051(3) -0.020(3)
C34 0.123(5) 0.089(4) 0.090(4) -0.016(3) 0.071(4) -0.026(3)
C35 0.120(4) 0.085(4) 0.086(4) -0.015(3) 0.063(4) -0.025(3)
C36 0.123(4) 0.088(4) 0.072(3) -0.018(3) 0.054(3) -0.027(3)
C37 0.100(4) 0.076(3) 0.090(4) 0.014(3) 0.033(3) 0.003(3)
O38 0.103(3) 0.091(3) 0.113(3) 0.007(2) 0.041(2) 0.002(2)
C39 0.107(4) 0.072(3) 0.096(4) 0.012(3) 0.045(3) 0.009(3)
C40 0.096(3) 0.082(3) 0.069(3) 0.011(2) 0.031(3) -0.017(3)
N41 0.107(3) 0.079(3) 0.064(2) -0.0088(19) 0.041(2) -0.016(2)
C42 0.131(5) 0.091(4) 0.080(3) -0.015(3) 0.063(3) -0.026(3)
C43 0.155(6) 0.138(6) 0.056(3) -0.011(3) 0.043(4) -0.058(5)
C44 0.136(6) 0.140(6) 0.065(4) 0.015(4) 0.023(4) -0.045(5)
C45 0.125(5) 0.103(4) 0.077(4) 0.022(3) 0.022(3) -0.025(3)
C46 0.171(6) 0.096(4) 0.121(5) -0.037(4) 0.107(5) -0.046(4)
O47 0.140(3) 0.096(3) 0.114(3) -0.010(2) 0.069(3) -0.004(3)
C48 0.143(6) 0.111(5) 0.121(5) -0.023(4) 0.058(5) 0.014(4)
C49 0.116(5) 0.117(5) 0.114(5) -0.014(4) 0.072(4) 0.007(4)
C50 0.164(8) 0.191(8) 0.109(6) -0.010(5) 0.080(6) 0.030(7)
C51 0.131(6) 0.209(8) 0.101(5) -0.025(5) 0.069(5) -0.023(5)
C52 0.128(5) 0.133(5) 0.086(4) -0.007(4) 0.042(4) 0.017(4)
C53 0.132(5) 0.090(4) 0.136(6) 0.015(4) 0.088(5) 0.007(4)
C54 0.140(6) 0.090(4) 0.113(5) -0.009(3) 0.055(5) -0.013(4)
O55 0.152(4) 0.143(4) 0.098(3) 0.003(3) 0.068(3) 0.000(3)
C56 0.147(7) 0.154(7) 0.130(6) 0.028(5) 0.064(6) 0.012(5)
C57 0.170(7) 0.159(7) 0.103(5) -0.022(5) 0.055(5) -0.016(6)
C58 0.142(6) 0.148(6) 0.086(4) -0.022(4) 0.048(4) -0.023(5)
C59 0.133(5) 0.136(6) 0.098(4) -0.012(4) 0.047(4) -0.009(4)
C60 0.124(5) 0.104(4) 0.109(5) -0.012(4) 0.040(4) -0.012(4)
C61 0.121(5) 0.137(6) 0.101(4) -0.012(4) 0.047(4) -0.007(4)
C62 0.115(4) 0.108(4) 0.105(4) -0.016(4) 0.028(4) -0.017(4)
C63 0.128(5) 0.112(5) 0.097(4) -0.004(3) 0.024(4) -0.006(4)
C64 0.107(4) 0.114(5) 0.090(4) -0.014(3) 0.032(3) -0.008(3)
C65 0.117(5) 0.104(4) 0.100(4) -0.011(3) 0.041(4) -0.005(4)
O66 0.113(3) 0.089(3) 0.089(2) -0.0057(19) 0.023(2) -0.011(2)
C67 0.095(3) 0.083(3) 0.072(3) -0.002(2) 0.036(3) 0.001(3)
C68 0.106(4) 0.071(3) 0.081(3) 0.004(2) 0.027(3) -0.003(3)
C69 0.115(4) 0.063(3) 0.083(3) 0.009(2) 0.043(3) 0.005(3)
C70 0.094(3) 0.060(3) 0.074(3) 0.003(2) 0.034(3) 0.003(2)
C71 0.109(4) 0.062(3) 0.073(3) 0.005(2) 0.033(3) 0.003(2)
C72 0.099(4) 0.072(3) 0.080(3) 0.011(2) 0.039(3) 0.011(3)
C73 0.101(4) 0.064(3) 0.086(3) 0.001(2) 0.025(3) -0.002(2)
N74 0.097(3) 0.071(3) 0.080(3) -0.0040(19) 0.039(2) -0.004(2)
C75 0.087(3) 0.088(3) 0.064(3) 0.002(2) 0.028(3) 0.016(3)
O75 0.119(3) 0.100(3) 0.087(2) -0.0101(19) 0.044(2) 0.025(2)
C76 0.072(3) 0.088(3) 0.052(2) 0.003(2) 0.021(2) 0.000(2)
N77 0.074(2) 0.072(2) 0.0517(18) -0.0004(15) 0.0215(17) 0.0012(18)
C78 0.084(3) 0.075(3) 0.049(2) 0.0049(19) 0.026(2) -0.004(2)
C79 0.093(4) 0.093(3) 0.062(3) 0.012(2) 0.023(3) -0.009(3)
C80 0.081(3) 0.120(5) 0.067(3) 0.018(3) 0.030(3) -0.008(3)
C81 0.082(3) 0.115(4) 0.063(3) 0.007(3) 0.032(2) 0.011(3)
C82 0.095(3) 0.068(3) 0.055(2) -0.005(2) 0.023(2) -0.004(3)
O82 0.121(3) 0.064(2) 0.074(2) 0.0055(15) 0.0295(19) 0.0011(17)
N83 0.082(3) 0.068(2) 0.073(2) -0.0019(18) 0.030(2) -0.004(2)
C84 0.087(3) 0.086(3) 0.082(3) -0.008(2) 0.033(3) 0.006(3)
C85 0.087(3) 0.073(3) 0.068(3) -0.002(2) 0.037(2) 0.003(2)
C86 0.090(3) 0.075(3) 0.087(3) -0.008(2) 0.034(3) 0.006(3)
C87 0.096(4) 0.084(3) 0.093(4) 0.003(3) 0.038(3) 0.018(3)
C88 0.075(3) 0.077(3) 0.071(3) -0.003(2) 0.027(2) 0.004(2)
C89 0.102(4) 0.078(3) 0.078(3) -0.010(2) 0.029(3) 0.005(3)
C90 0.095(3) 0.075(3) 0.073(3) -0.012(2) 0.021(3) 0.009(3)
O91 0.085(2) 0.094(2) 0.080(2) -0.0093(17) 0.0271(18) 0.0064(17)
C92 0.084(3) 0.087(3) 0.065(3) -0.006(2) 0.028(2) 0.001(3)
C93 0.087(3) 0.103(4) 0.085(3) -0.012(3) 0.036(3) 0.005(3)
C94 0.086(3) 0.121(4) 0.078(3) -0.016(3) 0.028(3) 0.003(3)
C95 0.128(5) 0.132(5) 0.082(4) -0.022(3) 0.030(4) 0.019(4)
C96 0.104(4) 0.152(6) 0.083(4) -0.029(4) 0.004(3) 0.029(4)
C97 0.178(4) 0.178(4) 0.178(4) -0.0021(10) 0.0769(18) 0.0026(10)
C98 0.186(4) 0.185(4) 0.185(4) -0.0020(10) 0.0801(19) 0.0012(10)
C99 0.245(6) 0.245(6) 0.245(6) -0.0004(10) 0.107(3) -0.0001(10)
C100 0.209(4) 0.208(4) 0.208(4) -0.0003(10) 0.091(2) 0.0002(10)
C101 0.168(3) 0.169(3) 0.168(3) 0.0002(10) 0.0730(17) -0.0009(10)
O102 0.155(4) 0.140(3) 0.070(2) -0.011(2) 0.028(2) 0.008(3)
C103 0.122(5) 0.093(4) 0.064(3) -0.010(3) 0.025(3) 0.011(3)
C104 0.132(5) 0.105(4) 0.079(4) -0.007(3) 0.057(4) 0.017(4)
C105 0.112(4) 0.087(3) 0.093(4) -0.005(3) 0.050(4) 0.005(3)
C106 0.098(4) 0.069(3) 0.071(3) -0.001(2) 0.036(3) 0.006(2)
C107 0.112(4) 0.081(3) 0.074(3) -0.006(2) 0.042(3) -0.002(3)
C108 0.104(4) 0.090(3) 0.067(3) -0.009(2) 0.028(3) -0.003(3)

loop_
_atom_type_symbol
_atom_type_description
_atom_type_scat_dispersion_real
_atom_type_scat_dispersion_imag
_atom_type_scat_source
C C 0.0181 0.0091 'International Tables Vol C Tables 4.2.6.8 and 6.1.1.4'
H H 0.0000 0.0000 'International Tables Vol C Tables 4.2.6.8 and 6.1.1.4'
N N 0.0311 0.0180 'International Tables Vol C Tables 4.2.6.8 and 6.1.1.4'
O O 0.0492 0.0322 'International Tables Vol C Tables 4.2.6.8 and 6.1.1.4'

loop_
_geom_angle_atom_site_label_1
_geom_angle_atom_site_label_2
_geom_angle_atom_site_label_3
_geom_angle
N2 C1 C34 113.6(4)
N2 C1 H1A 108.8
C34 C1 H1A 108.8
N2 C1 H1B 108.8
C34 C1 H1B 108.8
H1A C1 H1B 107.7
C3 N2 C1 121.9(5)
C3 N2 H2N 131(4)
C1 N2 H2N 106(4)
O3 C3 N2 124.6(5)
O3 C3 C4 120.5(5)
N2 C3 C4 114.9(5)
N5 C4 C9 123.4(5)
N5 C4 C3 116.1(5)
C9 C4 C3 120.5(5)
C6 N5 C4 116.5(4)
N5 C6 C7 123.2(5)
N5 C6 C10 116.8(4)
C7 C6 C10 120.0(5)
C8 C7 C6 120.0(5)
C8 C7 H7A 120.0
C6 C7 H7A 120.0
C7 C8 C9 117.6(5)
C7 C8 H8A 121.2
C9 C8 H8A 121.2
C8 C9 C4 119.2(5)
C8 C9 H9A 120.4
C4 C9 H9A 120.4
O10 C10 N11 124.1(4)
O10 C10 C6 120.4(4)
N11 C10 C6 115.5(4)
C10 N11 C12 123.5(4)
C10 N11 H11N 123(3)
C12 N11 H11N 113(3)
N11 C12 C13 113.4(4)
N11 C12 H12A 108.9
C13 C12 H12A 108.9
N11 C12 H12B 108.9
C13 C12 H12B 108.9
H12A C12 H12B 107.7
C14 C13 C18 118.6(4)
C14 C13 C12 121.4(4)
C18 C13 C12 120.0(4)
C13 C14 C15 121.4(4)
C13 C14 H14A 119.3
C15 C14 H14A 119.3
C16 C15 C14 119.7(4)
C16 C15 H15A 120.2
C14 C15 H15A 120.2
O19 C16 C17 115.3(4)
O19 C16 C15 125.0(4)
C17 C16 C15 119.7(4)
C16 C17 C18 120.8(4)
C16 C17 H17A 119.6
C18 C17 H17A 119.6
C17 C18 C13 119.9(4)
C17 C18 H18A 120.1
C13 C18 H18A 120.1
C16 O19 C20 118.9(3)
O19 C20 C21 114.0(4)
O19 C20 H20A 108.7
C21 C20 H20A 108.7
O19 C20 H20B 108.7
C21 C20 H20B 108.7
H20A C20 H20B 107.6
C20 C21 C22 113.9(4)
C20 C21 H21A 108.8
C22 C21 H21A 108.8
C20 C21 H21B 108.8
C22 C21 H21B 108.8
H21A C21 H21B 107.7
C23 C22 C21 111.2(4)
C23 C22 H22A 109.4
C21 C22 H22A 109.4
C23 C22 H22B 109.4
C21 C22 H22B 109.4
H22A C22 H22B 108.0
C24 C23 C22 116.8(4)
C24 C23 H23A 108.1
C22 C23 H23A 108.1
C24 C23 H23B 108.1
C22 C23 H23B 108.1
H23A C23 H23B 107.3
C23 C24 C25 113.4(4)
C23 C24 H24A 108.9
C25 C24 H24A 108.9
C23 C24 H24B 108.9
C25 C24 H24B 108.9
H24A C24 H24B 107.7
C24 C25 C26 115.7(4)
C24 C25 H25A 108.3
C26 C25 H25A 108.3
C24 C25 H25B 108.4
C26 C25 H25B 108.4
H25A C25 H25B 107.4
C27 C26 C25 116.0(4)
C27 C26 H26A 108.3
C25 C26 H26A 108.3
C27 C26 H26B 108.3
C25 C26 H26B 108.3
H26A C26 H26B 107.4
C28 C27 C26 112.3(5)
C28 C27 H27A 109.2
C26 C27 H27A 109.2
C28 C27 H27B 109.1
C26 C27 H27B 109.1
H27A C27 H27B 107.9
C29 C28 C27 116.3(5)
C29 C28 H28A 108.2
C27 C28 H28A 108.2
C29 C28 H28B 108.2
C27 C28 H28B 108.2
H28A C28 H28B 107.4
O30 C29 C28 111.0(4)
O30 C29 H29A 109.4
C28 C29 H29A 109.4
O30 C29 H29B 109.4
C28 C29 H29B 109.4
H29A C29 H29B 108.0
C31 O30 C29 120.7(4)
O30 C31 C36 126.4(5)
O30 C31 C32 114.5(5)
C36 C31 C32 119.1(5)
C31 C32 C33 119.7(5)
C31 C32 H32A 120.1
C33 C32 H32A 120.1
C32 C33 C34 121.7(6)
C32 C33 H33A 119.2
C34 C33 H33A 119.2
C35 C34 C33 116.4(6)
C35 C34 C1 121.7(5)
C33 C34 C1 121.9(6)
C36 C35 C34 122.1(5)
C36 C35 H35A 119.0
C34 C35 H35A 119.0
C35 C36 C31 121.0(6)
C35 C36 H36A 119.5
C31 C36 H36A 119.5
O38 C37 C106 115.2(4)
O38 C37 H37A 108.5
C106 C37 H37A 108.5
O38 C37 H37B 108.5
C106 C37 H37B 108.5
H37A C37 H37B 107.5
C37 O38 C39 114.8(4)
O38 C39 C40 115.2(4)
O38 C39 H39A 108.5
C40 C39 H39A 108.5
O38 C39 H39B 108.5
C40 C39 H39B 108.5
H39A C39 H39B 107.5
N41 C40 C45 121.4(5)
N41 C40 C39 114.4(4)
C45 C40 C39 124.1(6)
C42 N41 C40 118.4(5)
N41 C42 C43 122.0(6)
N41 C42 C46 113.8(5)
C43 C42 C46 124.1(6)
C44 C43 C42 118.2(6)
C44 C43 H43A 120.9
C42 C43 H43A 120.9
C45 C44 C43 119.5(6)
C45 C44 H44A 120.2
C43 C44 H44A 120.2
C44 C45 C40 120.3(7)
C44 C45 H45A 119.8
C40 C45 H45A 119.8
O47 C46 C42 110.2(5)
O47 C46 H46A 109.6
C42 C46 H46A 109.6
O47 C46 H46B 109.6
C42 C46 H46B 109.6
H46A C46 H46B 108.1
C48 O47 C46 114.9(6)
O47 C48 C49 112.0(5)
O47 C48 H48A 109.2
C49 C48 H48A 109.2
O47 C48 H48B 109.2
C49 C48 H48B 109.2
H48A C48 H48B 107.9
C54 C49 C50 116.1(7)
C54 C49 C48 119.6(7)
C50 C49 C48 124.2(7)
C51 C50 C49 125.3(7)
C51 C50 H50A 117.3
C49 C50 H50A 117.3
C50 C51 C52 118.5(8)
C50 C51 H51A 120.7
C52 C51 H51A 120.7
O55 C52 C51 116.7(7)
O55 C52 C53 125.5(7)
C51 C52 C53 117.8(7)
C54 C53 C52 120.4(6)
C54 C53 H53A 119.8
C52 C53 H53A 119.8
C49 C54 C53 121.6(7)
C49 C54 H54A 119.2
C53 C54 H54A 119.2
C56 O55 C52 116.1(6)
O55 C56 C57 109.4(7)
O55 C56 H56A 109.8
C57 C56 H56A 109.8
O55 C56 H56B 109.8
C57 C56 H56B 109.8
H56A C56 H56B 108.2
C56 C57 C58 118.3(8)
C56 C57 H57A 107.7
C58 C57 H57A 107.7
C56 C57 H57B 107.7
C58 C57 H57B 107.7
H57A C57 H57B 107.1
C57 C58 C59 115.2(7)
C57 C58 H58A 108.5
C59 C58 H58A 108.5
C57 C58 H58B 108.5
C59 C58 H58B 108.5
H58A C58 H58B 107.5
C58 C59 C60 117.4(6)
C58 C59 H59A 108.0
C60 C59 H59A 108.0
C58 C59 H59B 108.0
C60 C59 H59B 108.0
H59A C59 H59B 107.2
C61 C60 C59 115.2(6)
C61 C60 H60A 108.5
C59 C60 H60A 108.5
C61 C60 H60B 108.5
C59 C60 H60B 108.5
H60A C60 H60B 107.5
C62 C61 C60 117.0(6)
C62 C61 H61A 108.1
C60 C61 H61A 108.0
C62 C61 H61B 108.0
C60 C61 H61B 108.0
H61A C61 H61B 107.3
C61 C62 C63 114.2(6)
C61 C62 H62A 108.7
C63 C62 H62A 108.7
C61 C62 H62B 108.7
C63 C62 H62B 108.7
H62A C62 H62B 107.6
C64 C63 C62 114.2(5)
C64 C63 H63A 108.7
C62 C63 H63A 108.7
C64 C63 H63B 108.7
C62 C63 H63B 108.7
H63A C63 H63B 107.6
C63 C64 C65 111.2(5)
C63 C64 H64A 109.4
C65 C64 H64A 109.4
C63 C64 H64B 109.4
C65 C64 H64B 109.4
H64A C64 H64B 108.0
O66 C65 C64 109.3(5)
O66 C65 H65A 109.8
C64 C65 H65A 109.8
O66 C65 H65B 109.8
C64 C65 H65B 109.8
H65A C65 H65B 108.3
C65 O66 C67 118.2(4)
C72 C67 C68 120.0(5)
C72 C67 O66 115.6(4)
C68 C67 O66 124.4(5)
C67 C68 C69 119.2(5)
C67 C68 H68A 120.4
C69 C68 H68A 120.4
C70 C69 C68 121.9(5)
C70 C69 H69A 119.0
C68 C69 H69A 119.0
C69 C70 C71 118.4(5)
C69 C70 C73 119.1(4)
C71 C70 C73 122.5(4)
C70 C71 C72 120.1(5)
C70 C71 H71A 120.0
C72 C71 H71A 120.0
C67 C72 C71 120.4(5)
C67 C72 H72A 119.8
C71 C72 H72A 119.8
N74 C73 C70 114.3(4)
N74 C73 H73A 108.7
C70 C73 H73A 108.7
N74 C73 H73B 108.7
C70 C73 H73B 108.7
H73A C73 H73B 107.6
C75 N74 C73 121.3(5)
C75 N74 H74N 116(3)
C73 N74 H74N 123(3)
O75 C75 N74 123.9(5)
O75 C75 C76 121.0(5)
N74 C75 C76 115.1(4)
N77 C76 C81 122.1(5)
N77 C76 C75 116.9(4)
C81 C76 C75 121.0(5)
C78 N77 C76 118.3(4)
N77 C78 C79 122.9(5)
N77 C78 C82 116.2(4)
C79 C78 C82 120.8(5)
C78 C79 C80 118.9(5)
C78 C79 H79A 120.5
C80 C79 H79A 120.5
C81 C80 C79 119.0(5)
C81 C80 H80A 120.5
C79 C80 H80A 120.5
C80 C81 C76 118.7(5)
C80 C81 H81A 120.7
C76 C81 H81A 120.7
O82 C82 N83 125.2(5)
O82 C82 C78 121.1(5)
N83 C82 C78 113.6(4)
C82 N83 C84 122.3(4)
C82 N83 H83N 115(3)
C84 N83 H83N 118(3)
N83 C84 C85 112.2(4)
N83 C84 H84A 109.2
C85 C84 H84A 109.2
N83 C84 H84B 109.2
C85 C84 H84B 109.2
H84A C84 H84B 107.9
C90 C85 C86 117.2(5)
C90 C85 C84 121.7(4)
C86 C85 C84 121.1(4)
C85 C86 C87 120.6(5)
C85 C86 H86A 119.7
C87 C86 H86A 119.7
C88 C87 C86 122.2(5)
C88 C87 H87A 118.9
C86 C87 H87A 118.9
C87 C88 O91 118.0(4)
C87 C88 C89 118.3(5)
O91 C88 C89 123.7(4)
C88 C89 C90 119.3(5)
C88 C89 H89A 120.3
C90 C89 H89A 120.3
C85 C90 C89 122.3(5)
C85 C90 H90A 118.8
C89 C90 H90A 118.9
C88 O91 C92 117.9(4)
O91 C92 C93 108.9(4)
O91 C92 H92A 109.9
C93 C92 H92A 109.9
O91 C92 H92B 109.9
C93 C92 H92B 109.9
H92A C92 H92B 108.3
C92 C93 C94 112.1(4)
C92 C93 H93A 109.2
C94 C93 H93A 109.2
C92 C93 H93B 109.2
C94 C93 H93B 109.2
H93A C93 H93B 107.9
C95 C94 C93 112.8(5)
C95 C94 H94A 109.0
C93 C94 H94A 109.0
C95 C94 H94B 109.0
C93 C94 H94B 109.0
H94A C94 H94B 107.8
C96 C95 C94 114.3(5)
C96 C95 H95A 108.7
C94 C95 H95A 108.7
C96 C95 H95B 108.7
C94 C95 H95B 108.7
H95A C95 H95B 107.6
C95 C96 C97 113.7(6)
C95 C96 H96A 108.8
C97 C96 H96A 108.8
C95 C96 H96B 108.8
C97 C96 H96B 108.8
H96A C96 H96B 107.7
C96 C97 C98 116.4(8)
C96 C97 H97A 108.2
C98 C97 H97A 108.2
C96 C97 H97B 108.2
C98 C97 H97B 108.2
H97A C97 H97B 107.3
C97 C98 C99 126.5(9)
C97 C98 H98A 105.7
C99 C98 H98A 105.7
C97 C98 H98B 105.7
C99 C98 H98B 105.7
H98A C98 H98B 106.1
C100 C99 C98 93.1(10)
C100 C99 H99A 113.1
C98 C99 H99A 113.1
C100 C99 H99B 113.1
C98 C99 H99B 113.1
H99A C99 H99B 110.5
C99 C100 C101 102.1(10)
C99 C100 H10E 111.4
C101 C100 H10E 111.4
C99 C100 H10F 111.4
C101 C100 H10F 111.4
H10E C100 H10F 109.2
O102 C101 C100 107.0(7)
O102 C101 H10G 110.3
C100 C101 H10G 110.3
O102 C101 H10H 110.3
C100 C101 H10H 110.3
H10G C101 H10H 108.6
C103 O102 C101 118.6(5)
C108 C103 C104 120.0(5)
C108 C103 O102 124.0(6)
C104 C103 O102 116.0(5)
C103 C104 C105 120.1(5)
C103 C104 H10A 120.0
C105 C104 H10A 120.0
C104 C105 C106 120.2(6)
C104 C105 H10B 119.9
C106 C105 H10B 119.9
C107 C106 C105 118.0(5)
C107 C106 C37 120.2(5)
C105 C106 C37 121.7(5)
C106 C107 C108 121.9(5)
C106 C107 H10C 119.1
C108 C107 H10C 119.1
C103 C108 C107 119.7(6)
C103 C108 H10D 120.1
C107 C108 H10D 120.1

loop_
_geom_bond_atom_site_label_1
_geom_bond_atom_site_label_2
_geom_bond_distance
C1 N2 1.464(6)
C1 C34 1.495(8)
C1 H1A 0.9900
C1 H1B 0.9900
N2 C3 1.342(7)
N2 H2N 0.979(5)
C3 O3 1.230(6)
C3 C4 1.506(8)
C4 N5 1.343(6)
C4 C9 1.392(7)
N5 C6 1.336(6)
C6 C7 1.385(6)
C6 C10 1.516(7)
C7 C8 1.374(8)
C7 H7A 0.9500
C8 C9 1.379(8)
C8 H8A 0.9500
C9 H9A 0.9500
C10 O10 1.239(5)
C10 N11 1.331(5)
N11 C12 1.469(6)
N11 H11N 0.979(5)
C12 C13 1.512(6)
C12 H12A 0.9900
C12 H12B 0.9900
C13 C14 1.384(6)
C13 C18 1.409(6)
C14 C15 1.390(7)
C14 H14A 0.9500
C15 C16 1.387(6)
C15 H15A 0.9500
C16 O19 1.369(5)
C16 C17 1.386(6)
C17 C18 1.385(6)
C17 H17A 0.9500
C18 H18A 0.9500
O19 C20 1.441(6)
C20 C21 1.491(7)
C20 H20A 0.9900
C20 H20B 0.9900
C21 C22 1.541(7)
C21 H21A 0.9900
C21 H21B 0.9900
C22 C23 1.517(7)
C22 H22A 0.9900
C22 H22B 0.9900
C23 C24 1.497(7)
C23 H23A 0.9900
C23 H23B 0.9900
C24 C25 1.512(7)
C24 H24A 0.9900
C24 H24B 0.9900
C25 C26 1.529(7)
C25 H25A 0.9900
C25 H25B 0.9900
C26 C27 1.523(8)
C26 H26A 0.9900
C26 H26B 0.9900
C27 C28 1.527(8)
C27 H27A 0.9900
C27 H27B 0.9900
C28 C29 1.483(8)
C28 H28A 0.9900
C28 H28B 0.9900
C29 O30 1.440(7)
C29 H29A 0.9900
C29 H29B 0.9900
O30 C31 1.368(6)
C31 C36 1.375(7)
C31 C32 1.385(8)
C32 C33 1.383(8)
C32 H32A 0.9500
C33 C34 1.407(7)
C33 H33A 0.9500
C34 C35 1.386(8)
C35 C36 1.363(8)
C35 H35A 0.9500
C36 H36A 0.9500
C37 O38 1.395(6)
C37 C106 1.498(7)
C37 H37A 0.9900
C37 H37B 0.9900
O38 C39 1.440(6)
C39 C40 1.495(8)
C39 H39A 0.9900
C39 H39B 0.9900
C40 N41 1.352(7)
C40 C45 1.390(7)
N41 C42 1.347(6)
C42 C43 1.407(9)
C42 C46 1.469(9)
C43 C44 1.388(10)
C43 H43A 0.9500
C44 C45 1.351(10)
C44 H44A 0.9500
C45 H45A 0.9500
C46 O47 1.415(7)
C46 H46A 0.9900
C46 H46B 0.9900
O47 C48 1.404(8)
C48 C49 1.501(9)
C48 H48A 0.9900
C48 H48B 0.9900
C49 C54 1.362(9)
C49 C50 1.379(10)
C50 C51 1.358(10)
C50 H50A 0.9500
C51 C52 1.394(10)
C51 H51A 0.9500
C52 O55 1.357(8)
C52 C53 1.409(9)
C53 C54 1.396(9)
C53 H53A 0.9500
C54 H54A 0.9500
O55 C56 1.381(8)
C56 C57 1.464(10)
C56 H56A 0.9900
C56 H56B 0.9900
C57 C58 1.464(10)
C57 H57A 0.9900
C57 H57B 0.9900
C58 C59 1.515(9)
C58 H58A 0.9900
C58 H58B 0.9900
C59 C60 1.505(9)
C59 H59A 0.9900
C59 H59B 0.9900
C60 C61 1.525(9)
C60 H60A 0.9900
C60 H60B 0.9900
C61 C62 1.480(9)
C61 H61A 0.9900
C61 H61B 0.9900
C62 C63 1.537(9)
C62 H62A 0.9900
C62 H62B 0.9900
C63 C64 1.472(8)
C63 H63A 0.9900
C63 H63B 0.9900
C64 C65 1.516(8)
C64 H64A 0.9900
C64 H64B 0.9900
C65 O66 1.379(7)
C65 H65A 0.9900
C65 H65B 0.9900
O66 C67 1.390(6)
C67 C72 1.363(7)
C67 C68 1.380(7)
C68 C69 1.380(7)
C68 H68A 0.9500
C69 C70 1.368(6)
C69 H69A 0.9500
C70 C71 1.388(6)
C70 C73 1.522(7)
C71 C72 1.390(7)
C71 H71A 0.9500
C72 H72A 0.9500
C73 N74 1.447(6)
C73 H73A 0.9900
C73 H73B 0.9900
N74 C75 1.337(7)
N74 H74N 0.979(5)
C75 O75 1.234(6)
C75 C76 1.488(7)
C76 N77 1.338(6)
C76 C81 1.391(7)
N77 C78 1.331(6)
C78 C79 1.363(7)
C78 C82 1.515(7)
C79 C80 1.385(8)
C79 H79A 0.9500
C80 C81 1.365(8)
C80 H80A 0.9500
C81 H81A 0.9500
C82 O82 1.219(5)
C82 N83 1.340(6)
N83 C84 1.456(6)
N83 H83N 0.980(5)
C84 C85 1.508(7)
C84 H84A 0.9900
C84 H84B 0.9900
C85 C90 1.375(6)
C85 C86 1.372(7)
C86 C87 1.389(7)
C86 H86A 0.9500
C87 C88 1.352(7)
C87 H87A 0.9500
C88 O91 1.370(5)
C88 C89 1.384(7)
C89 C90 1.396(7)
C89 H89A 0.9500
C90 H90A 0.9500
O91 C92 1.416(6)
C92 C93 1.507(7)
C92 H92A 0.9900
C92 H92B 0.9900
C93 C94 1.531(8)
C93 H93A 0.9900
C93 H93B 0.9900
C94 C95 1.518(8)
C94 H94A 0.9900
C94 H94B 0.9900
C95 C96 1.499(9)
C95 H95A 0.9900
C95 H95B 0.9900
C96 C97 1.520(11)
C96 H96A 0.9900
C96 H96B 0.9900
C97 C98 1.566(11)
C97 H97A 0.9900
C97 H97B 0.9900
C98 C99 1.628(12)
C98 H98A 0.9900
C98 H98B 0.9900
C99 C100 1.480(12)
C99 H99A 0.9900
C99 H99B 0.9900
C100 C101 1.690(11)
C100 H10E 0.9900
C100 H10F 0.9900
C101 O102 1.490(10)
C101 H10G 0.9900
C101 H10H 0.9900
O102 C103 1.400(7)
C103 C108 1.354(8)
C103 C104 1.368(8)
C104 C105 1.382(8)
C104 H10A 0.9500
C105 C106 1.392(7)
C105 H10B 0.9500
C106 C107 1.353(7)
C107 C108 1.382(7)
C107 H10C 0.9500
C108 H10D 0.9500

loop_
_geom_hbond_atom_site_label_D
_geom_hbond_atom_site_label_H
_geom_hbond_atom_site_label_A
_geom_hbond_distance_DH
_geom_hbond_distance_HA
_geom_hbond_distance_DA
_geom_hbond_angle_DHA
_geom_hbond_site_symmetry_A
N2 H2N N41 0.979(5) 2.28(2) 3.210(7) 159(5) .
N11 H11N N5 0.979(5) 2.34(5) 2.696(5) 100(3) .
N11 H11N N41 0.979(5) 2.43(3) 3.211(5) 136(3) .
N74 H74N O10 0.979(5) 2.03(3) 2.911(6) 149(4) 3_797
N83 H83N O10 0.980(5) 2.11(3) 2.964(5) 145(4) 3_797

loop_
_geom_torsion_atom_site_label_1
_geom_torsion_atom_site_label_2
_geom_torsion_atom_site_label_3
_geom_torsion_atom_site_label_4
_geom_torsion
C34 C1 N2 C3 -97.7(6)
C1 N2 C3 O3 1.9(9)
C1 N2 C3 C4 -177.7(5)
O3 C3 C4 N5 -172.5(5)
N2 C3 C4 N5 7.1(7)
O3 C3 C4 C9 8.2(8)
N2 C3 C4 C9 -172.2(5)
C9 C4 N5 C6 0.7(7)
C3 C4 N5 C6 -178.6(4)
C4 N5 C6 C7 2.5(7)
C4 N5 C6 C10 -175.8(4)
N5 C6 C7 C8 -3.6(8)
C10 C6 C7 C8 174.7(5)
C6 C7 C8 C9 1.3(8)
C7 C8 C9 C4 1.7(9)
N5 C4 C9 C8 -2.8(8)
C3 C4 C9 C8 176.4(5)
N5 C6 C10 O10 -175.5(4)
C7 C6 C10 O10 6.1(7)
N5 C6 C10 N11 7.4(6)
C7 C6 C10 N11 -171.0(4)
O10 C10 N11 C12 -1.7(7)
C6 C10 N11 C12 175.2(4)
C10 N11 C12 C13 100.1(5)
N11 C12 C13 C14 -76.3(5)
N11 C12 C13 C18 101.4(5)
C18 C13 C14 C15 -0.1(7)
C12 C13 C14 C15 177.6(4)
C13 C14 C15 C16 0.1(7)
C14 C15 C16 O19 177.5(4)
C14 C15 C16 C17 0.5(6)
O19 C16 C17 C18 -178.3(4)
C15 C16 C17 C18 -1.1(7)
C16 C17 C18 C13 1.1(7)
C14 C13 C18 C17 -0.5(6)
C12 C13 C18 C17 -178.2(4)
C17 C16 O19 C20 -164.2(4)
C15 C16 O19 C20 18.8(6)
C16 O19 C20 C21 69.0(5)
O19 C20 C21 C22 57.8(6)
C20 C21 C22 C23 174.1(5)
C21 C22 C23 C24 169.0(5)
C22 C23 C24 C25 178.0(5)
C23 C24 C25 C26 175.4(5)
C24 C25 C26 C27 -64.4(6)
C25 C26 C27 C28 -171.6(5)
C26 C27 C28 C29 -173.2(5)
C27 C28 C29 O30 -70.6(6)
C28 C29 O30 C31 112.5(5)
C29 O30 C31 C36 -17.0(7)
C29 O30 C31 C32 163.1(5)
O30 C31 C32 C33 179.5(5)
C36 C31 C32 C33 -0.5(8)
C31 C32 C33 C34 1.9(8)
C32 C33 C34 C35 -2.9(7)
C32 C33 C34 C1 177.8(5)
N2 C1 C34 C35 -87.5(6)
N2 C1 C34 C33 91.8(6)
C33 C34 C35 C36 2.7(7)
C1 C34 C35 C36 -178.0(5)
C34 C35 C36 C31 -1.4(8)
O30 C31 C36 C35 -179.7(5)
C32 C31 C36 C35 0.2(7)
C106 C37 O38 C39 -60.2(6)
C37 O38 C39 C40 -78.5(6)
O38 C39 C40 N41 160.8(4)
O38 C39 C40 C45 -22.1(8)
C45 C40 N41 C42 -5.1(7)
C39 C40 N41 C42 172.1(4)
C40 N41 C42 C43 4.3(7)
C40 N41 C42 C46 -179.5(4)
N41 C42 C43 C44 -0.8(9)
C46 C42 C43 C44 -176.7(6)
C42 C43 C44 C45 -1.9(9)
C43 C44 C45 C40 1.1(9)
N41 C40 C45 C44 2.5(8)
C39 C40 C45 C44 -174.5(5)
N41 C42 C46 O47 73.3(6)
C43 C42 C46 O47 -110.5(6)
C42 C46 O47 C48 -172.8(5)
C46 O47 C48 C49 76.7(7)
O47 C48 C49 C54 87.5(8)
O47 C48 C49 C50 -88.2(8)
C54 C49 C50 C51 1.7(12)
C48 C49 C50 C51 177.5(8)
C49 C50 C51 C52 1.7(14)
C50 C51 C52 O55 179.2(7)
C50 C51 C52 C53 -3.8(11)
O55 C52 C53 C54 179.5(6)
C51 C52 C53 C54 2.8(10)
C50 C49 C54 C53 -2.7(10)
C48 C49 C54 C53 -178.8(6)
C52 C53 C54 C49 0.5(10)
C51 C52 O55 C56 -174.5(7)
C53 C52 O55 C56 8.8(10)
C52 O55 C56 C57 169.6(6)
O55 C56 C57 C58 71.9(9)
C56 C57 C58 C59 168.9(7)
C57 C58 C59 C60 -165.7(7)
C58 C59 C60 C61 175.4(6)
C59 C60 C61 C62 -175.8(7)
C60 C61 C62 C63 179.4(6)
C61 C62 C63 C64 168.4(6)
C62 C63 C64 C65 -172.4(6)
C63 C64 C65 O66 163.6(6)
C64 C65 O66 C67 -176.6(5)
C65 O66 C67 C72 175.5(5)
C65 O66 C67 C68 -3.8(8)
C72 C67 C68 C69 1.1(8)
O66 C67 C68 C69 -179.5(5)
C67 C68 C69 C70 -0.3(8)
C68 C69 C70 C71 -0.2(8)
C68 C69 C70 C73 178.4(5)
C69 C70 C71 C72 -0.1(8)
C73 C70 C71 C72 -178.7(5)
C68 C67 C72 C71 -1.5(8)
O66 C67 C72 C71 179.1(5)
C70 C71 C72 C67 1.0(8)
C69 C70 C73 N74 174.9(5)
C71 C70 C73 N74 -6.5(8)
C70 C73 N74 C75 -91.0(6)
C73 N74 C75 O75 -2.8(7)
C73 N74 C75 C76 175.8(4)
O75 C75 C76 N77 163.9(4)
N74 C75 C76 N77 -14.7(6)
O75 C75 C76 C81 -13.3(7)
N74 C75 C76 C81 168.0(4)
C81 C76 N77 C78 -0.1(6)
C75 C76 N77 C78 -177.3(4)
C76 N77 C78 C79 -2.1(6)
C76 N77 C78 C82 173.7(3)
N77 C78 C79 C80 1.9(7)
C82 C78 C79 C80 -173.7(4)
C78 C79 C80 C81 0.4(7)
C79 C80 C81 C76 -2.4(7)
N77 C76 C81 C80 2.3(7)
C75 C76 C81 C80 179.4(4)
N77 C78 C82 O82 -166.3(4)
C79 C78 C82 O82 9.6(6)
N77 C78 C82 N83 11.6(5)
C79 C78 C82 N83 -172.5(4)
O82 C82 N83 C84 15.3(7)
C78 C82 N83 C84 -162.5(4)
C82 N83 C84 C85 99.6(5)
N83 C84 C85 C90 30.9(7)
N83 C84 C85 C86 -151.9(5)
C90 C85 C86 C87 -3.6(8)
C84 C85 C86 C87 179.2(5)
C85 C86 C87 C88 3.8(9)
C86 C87 C88 O91 178.3(5)
C86 C87 C88 C89 -1.7(8)
C87 C88 C89 C90 -0.6(8)
O91 C88 C89 C90 179.5(5)
C86 C85 C90 C89 1.4(8)
C84 C85 C90 C89 178.6(5)
C88 C89 C90 C85 0.7(8)
C87 C88 O91 C92 -179.5(5)
C89 C88 O91 C92 0.5(7)
C88 O91 C92 C93 -171.9(4)
O91 C92 C93 C94 -178.7(5)
C92 C93 C94 C95 -166.4(5)
C93 C94 C95 C96 175.2(6)
C94 C95 C96 C97 -178.2(7)
C95 C96 C97 C98 179.9(8)
C96 C97 C98 C99 151.2(11)
C97 C98 C99 C100 57.7(15)
C98 C99 C100 C101 168.4(8)
C99 C100 C101 O102 65.0(11)
C100 C101 O102 C103 167.6(6)
C101 O102 C103 C108 -6.7(9)
C101 O102 C103 C104 175.7(6)
C108 C103 C104 C105 -0.7(9)
O102 C103 C104 C105 177.0(5)
C103 C104 C105 C106 0.5(8)
C104 C105 C106 C107 1.5(7)
C104 C105 C106 C37 179.4(5)
O38 C37 C106 C107 136.4(5)
O38 C37 C106 C105 -41.4(7)
C105 C106 C107 C108 -3.4(7)
C37 C106 C107 C108 178.8(5)
C104 C103 C108 C107 -1.1(8)
O102 C103 C108 C107 -178.6(5)
C106 C107 C108 C103 3.2(8)
